data_7216367
loop_
_publ_author_name
'Fernando, Isurika R.'
'Mo, Yirong'
'Mezei, Gellert'

_publ_section_title
;
 Metal-binding studies of linear rigid-axle [2]pseudorotaxanes with in
 situ generated anionic metal halide complexes
;
_journal_issue 31
_journal_name_full CrystEngComm
_journal_page_first 7320
_journal_paper_doi 10.1039/C4CE00789A
_journal_volume 16
_journal_year 2014
_chemical_formula_sum 'C52 H52 Hg2 I6 N4 O8'
_chemical_formula_weight 2023.56
_chemical_name_systematic
; 
 ? 
;
_space_group_IT_number 2
_symmetry_cell_setting triclinic
_symmetry_space_group_name_Hall '-P 1'
_symmetry_space_group_name_H-M 'P -1'
_atom_sites_solution_hydrogens geom
_atom_sites_solution_primary direct
_atom_sites_solution_secondary difmap
_audit_creation_method SHELXL-97
_cell_angle_alpha 93.757(6)
_cell_angle_beta 106.866(6)
_cell_angle_gamma 105.202(7)
_cell_formula_units_Z 1
_cell_length_a 10.0390(10)
_cell_length_b 11.7664(12)
_cell_length_c 13.0968(13)
_cell_measurement_reflns_used 5310
_cell_measurement_temperature 100(2)
_cell_measurement_theta_max 22.62
_cell_measurement_theta_min 2.25
_cell_volume 1411.8(3)
_computing_cell_refinement 'Bruker SAINT'
_computing_data_collection 'Bruker APEX2'
_computing_data_reduction 'Bruker SAINT'
_computing_molecular_graphics 'Bruker SHELXTL'
_computing_publication_material 'Bruker SHELXTL'
_computing_structure_refinement 'SHELXL-97 (Sheldrick, 2008)'
_computing_structure_solution 'SHELXS-97 (Sheldrick, 2008)'
_diffrn_ambient_temperature 100(2)
_diffrn_measured_fraction_theta_full 0.988
_diffrn_measured_fraction_theta_max 0.988
_diffrn_measurement_device_type 'Bruker APEX-II CCD'
_diffrn_measurement_method '\f and \w scans'
_diffrn_radiation_monochromator graphite
_diffrn_radiation_source 'fine-focus sealed tube'
_diffrn_radiation_type MoK\a
_diffrn_radiation_wavelength 0.71073
_diffrn_reflns_av_R_equivalents 0.0673
_diffrn_reflns_av_sigmaI/netI 0.0592
_diffrn_reflns_limit_h_max 14
_diffrn_reflns_limit_h_min -14
_diffrn_reflns_limit_k_max 16
_diffrn_reflns_limit_k_min -16
_diffrn_reflns_limit_l_max 18
_diffrn_reflns_limit_l_min -18
_diffrn_reflns_number 39316
_diffrn_reflns_theta_full 30.60
_diffrn_reflns_theta_max 30.60
_diffrn_reflns_theta_min 1.64
_exptl_absorpt_coefficient_mu 8.765
_exptl_absorpt_correction_T_max 0.7461
_exptl_absorpt_correction_T_min 0.5780
_exptl_absorpt_correction_type multi-scan
_exptl_crystal_colour blue
_exptl_crystal_density_diffrn 2.380
_exptl_crystal_density_method 'not measured'
_exptl_crystal_description block
_exptl_crystal_F_000 934
_exptl_crystal_size_max 0.17
_exptl_crystal_size_mid 0.13
_exptl_crystal_size_min 0.03
_refine_diff_density_max 3.308
_refine_diff_density_min -5.544
_refine_diff_density_rms 0.359
_refine_ls_extinction_coef 0.0057(9)
_refine_ls_extinction_expression Fc^*^=kFc[1+0.001xFc^2^\l^3^/sin(2\q)]^-1/4^
_refine_ls_extinction_method SHELXL
_refine_ls_goodness_of_fit_ref 1.058
_refine_ls_hydrogen_treatment constr
_refine_ls_matrix_type full
_refine_ls_number_parameters 326
_refine_ls_number_reflns 8564
_refine_ls_number_restraints 2
_refine_ls_restrained_S_all 1.061
_refine_ls_R_factor_all 0.1297
_refine_ls_R_factor_gt 0.0840
_refine_ls_shift/su_max 0.000
_refine_ls_shift/su_mean 0.000
_refine_ls_structure_factor_coef Fsqd
_refine_ls_weighting_details 'calc w=1/[\s^2^(Fo^2^)+(0.1784P)^2^+4.6687P] where P=(Fo^2^+2Fc^2^)/3'
_refine_ls_weighting_scheme calc
_refine_ls_wR_factor_gt 0.2520
_refine_ls_wR_factor_ref 0.2910
_reflns_number_gt 5312
_reflns_number_total 8564
_reflns_threshold_expression >2sigma(I)
_cod_data_source_file c4ce00789a2.cif
_cod_data_source_block 1[Hg2I6]
_cod_depositor_comments
;
The following automatic conversions were performed:

'_symmetry_cell_setting' value 'Triclinic' changed to 'triclinic'
according to
/usr/data/users/saulius/crontab/automatic-downloads/rss-feeds/RSC/lib/dictionaries/cif_core.dic
dictionary named 'cif_core.dic' version 2.4.2 from 2011-04-26.

Automatic conversion script
Id: cif_fix_values 2281 2013-09-26 08:29:07Z andrius 

 Adding full bibliography for 7216357--7216370.cif.
;
_cod_original_cell_volume 1411.8(2)
_cod_original_sg_symbol_H-M 'P-1   '
_cod_database_code 7216367

loop_
_symmetry_equiv_pos_as_xyz
'x, y, z'
'-x, -y, -z'

loop_
_atom_site_label
_atom_site_type_symbol
_atom_site_fract_x
_atom_site_fract_y
_atom_site_fract_z
_atom_site_U_iso_or_equiv
_atom_site_adp_type
_atom_site_occupancy
_atom_site_symmetry_multiplicity
_atom_site_calc_flag
_atom_site_refinement_flags
Hg1 Hg 0.41536(6) 0.83702(4) 0.42577(4) 0.0467(2) Uani 1 1 d .
I1 I 0.5741(4) 1.03615(16) 0.37827(17) 0.1613(12) Uani 1 1 d .
I2 I 0.55262(12) 0.67390(10) 0.47127(8) 0.0613(3) Uani 1 1 d .
I3 I 0.13842(19) 0.7954(3) 0.30912(12) 0.1348(9) Uani 1 1 d .
O1 O 0.8805(11) 0.9659(8) 1.2217(7) 0.051(2) Uani 1 1 d .
O2 O 0.0598(14) 0.8048(9) 0.6362(9) 0.072(3) Uani 1 1 d .
O3 O 0.1542(11) 0.5926(9) 0.6598(8) 0.055(2) Uani 1 1 d .
O4 O 0.4479(9) 0.6483(8) 0.8279(7) 0.047(2) Uani 1 1 d .
N1 N 1.2255(12) 0.4978(11) 0.1075(11) 0.060(3) Uani 1 1 d D
N2 N 0.8205(11) 0.2357(8) 0.0464(8) 0.040(2) Uani 1 1 d .
C1 C 1.1439(17) 0.4928(13) 0.1780(13) 0.071(5) Uani 1 1 d D
H1 H 1.1810 0.5485 0.2405 0.085 Uiso 1 1 calc R
C2 C 1.0142(16) 0.4111(13) 0.1598(13) 0.057(4) Uani 1 1 d .
H2 H 0.9626 0.4120 0.2083 0.069 Uiso 1 1 calc R
C3 C 0.9572(14) 0.3242(11) 0.0668(11) 0.045(3) Uani 1 1 d .
C4 C 1.0366(15) 0.3278(12) -0.0043(13) 0.051(3) Uani 1 1 d .
H4 H 1.0012 0.2708 -0.0660 0.061 Uiso 1 1 calc R
C5 C 1.1642(14) 0.4125(13) 0.0145(13) 0.063(4) Uani 1 1 d D
H5 H 1.2132 0.4144 -0.0360 0.076 Uiso 1 1 calc R
C6 C 0.7807(15) 0.1912(12) 0.1300(11) 0.051(3) Uani 1 1 d .
H6 H 0.8404 0.2229 0.2004 0.061 Uiso 1 1 calc R
C7 C 0.6579(15) 0.1031(11) 0.1135(10) 0.045(3) Uani 1 1 d .
H7 H 0.6340 0.0768 0.1731 0.054 Uiso 1 1 calc R
C8 C 0.5649(14) 0.0495(10) 0.0115(10) 0.040(2) Uani 1 1 d .
C9 C 0.6084(13) 0.0972(11) -0.0772(10) 0.040(2) Uani 1 1 d .
H9 H 0.5535 0.0638 -0.1482 0.048 Uiso 1 1 calc R
C10 C 0.7297(12) 0.1910(10) -0.0555(9) 0.038(2) Uani 1 1 d .
H10 H 0.7515 0.2260 -0.1126 0.045 Uiso 1 1 calc R
C11 C 0.7686(14) 0.8658(10) 1.1702(10) 0.043(3) Uani 1 1 d .
C12 C 0.6881(16) 0.7873(11) 1.2190(11) 0.048(3) Uani 1 1 d .
H12 H 0.7125 0.7980 1.2939 0.057 Uiso 1 1 calc R
C13 C 0.5715(15) 0.6930(11) 1.1575(10) 0.044(3) Uani 1 1 d .
H13 H 0.5204 0.6404 1.1926 0.053 Uiso 1 1 calc R
C14 C 0.5286(15) 0.6738(11) 1.0486(12) 0.046(3) Uani 1 1 d .
H14 H 0.4465 0.6118 1.0095 0.056 Uiso 1 1 calc R
C15 C 0.6112(14) 0.7499(11) 0.9951(10) 0.042(3) Uani 1 1 d .
C16 C 0.7368(13) 0.8448(10) 1.0584(10) 0.040(2) Uani 1 1 d .
C17 C 0.8232(14) 0.9195(11) 1.0052(10) 0.042(2) Uani 1 1 d .
H17 H 0.9034 0.9827 1.0451 0.050 Uiso 1 1 calc R
C18 C 0.7863(13) 0.8967(11) 0.8919(9) 0.043(3) Uani 1 1 d .
H18 H 0.8443 0.9435 0.8573 0.052 Uiso 1 1 calc R
C19 C 0.6617(13) 0.8034(12) 0.8304(10) 0.044(3) Uani 1 1 d .
H19 H 0.6384 0.7896 0.7557 0.053 Uiso 1 1 calc R
C20 C 0.5752(14) 0.7332(11) 0.8792(10) 0.043(3) Uani 1 1 d .
C21 C 0.4137(15) 0.6183(13) 0.7115(10) 0.050(3) Uani 1 1 d .
H21A H 0.4818 0.5802 0.6958 0.060 Uiso 1 1 calc R
H21B H 0.4192 0.6895 0.6777 0.060 Uiso 1 1 calc R
C22 C 0.2645(16) 0.5362(13) 0.6712(12) 0.056(3) Uani 1 1 d .
H22A H 0.2505 0.4925 0.6017 0.067 Uiso 1 1 calc R
H22B H 0.2541 0.4788 0.7205 0.067 Uiso 1 1 calc R
C23 C 0.1207(18) 0.6449(14) 0.5616(12) 0.058(4) Uani 1 1 d .
H23A H 0.2067 0.7049 0.5597 0.070 Uiso 1 1 calc R
H23B H 0.0897 0.5838 0.4991 0.070 Uiso 1 1 calc R
C24 C 0.0059(15) 0.6983(13) 0.5592(11) 0.055(3) Uani 1 1 d .
H24A H -0.0331 0.7167 0.4875 0.066 Uiso 1 1 calc R
H24B H -0.0723 0.6422 0.5755 0.066 Uiso 1 1 calc R
C25 C 1.029(2) 1.1164(16) 1.3748(12) 0.073(5) Uani 1 1 d .
H25A H 1.0890 1.1253 1.4494 0.088 Uiso 1 1 calc R
H25B H 1.0924 1.1341 1.3307 0.088 Uiso 1 1 calc R
C26 C 0.924(2) 0.9869(14) 1.3368(11) 0.075(5) Uani 1 1 d .
H26A H 0.9730 0.9300 1.3667 0.090 Uiso 1 1 calc R
H26B H 0.8394 0.9786 1.3606 0.090 Uiso 1 1 calc R

loop_
_atom_site_aniso_label
_atom_site_aniso_U_11
_atom_site_aniso_U_22
_atom_site_aniso_U_33
_atom_site_aniso_U_23
_atom_site_aniso_U_13
_atom_site_aniso_U_12
Hg1 0.0578(4) 0.0397(3) 0.0453(3) 0.00571(19) 0.0176(2) 0.0178(2)
I1 0.297(3) 0.0725(10) 0.1122(14) -0.0062(9) 0.1225(19) -0.0088(14)
I2 0.0724(6) 0.0853(7) 0.0534(5) 0.0265(5) 0.0314(5) 0.0518(6)
I3 0.0947(11) 0.294(3) 0.0662(8) 0.0658(12) 0.0390(8) 0.1163(15)
O1 0.067(6) 0.045(5) 0.033(4) 0.006(4) 0.003(4) 0.015(4)
O2 0.096(9) 0.042(5) 0.052(6) -0.007(4) -0.007(6) 0.014(5)
O3 0.050(5) 0.056(6) 0.046(5) 0.002(4) 0.013(4) -0.002(4)
O4 0.041(4) 0.052(5) 0.037(4) -0.004(4) 0.012(4) -0.001(4)
N1 0.040(6) 0.055(7) 0.079(9) 0.027(6) 0.014(6) 0.008(5)
N2 0.042(5) 0.033(4) 0.044(5) 0.012(4) 0.011(4) 0.011(4)
C1 0.069(10) 0.043(7) 0.063(9) 0.007(7) -0.004(8) -0.018(7)
C2 0.054(8) 0.053(8) 0.065(9) 0.033(7) 0.019(7) 0.009(6)
C3 0.044(6) 0.036(6) 0.054(7) 0.018(5) 0.010(5) 0.013(5)
C4 0.045(7) 0.045(7) 0.070(9) 0.021(6) 0.023(6) 0.017(5)
C5 0.031(6) 0.067(9) 0.096(12) 0.039(9) 0.020(7) 0.018(6)
C6 0.051(7) 0.048(7) 0.044(7) 0.012(5) 0.012(6) 0.003(6)
C7 0.056(7) 0.043(6) 0.037(6) 0.012(5) 0.018(5) 0.009(5)
C8 0.049(7) 0.036(5) 0.040(6) 0.014(5) 0.019(5) 0.012(5)
C9 0.038(6) 0.045(6) 0.039(6) 0.017(5) 0.015(5) 0.010(5)
C10 0.040(6) 0.036(5) 0.037(5) 0.017(4) 0.012(4) 0.007(4)
C11 0.045(6) 0.032(5) 0.044(6) 0.005(5) 0.011(5) 0.004(5)
C12 0.065(8) 0.035(6) 0.042(6) 0.007(5) 0.016(6) 0.012(5)
C13 0.056(7) 0.042(6) 0.044(6) 0.016(5) 0.024(6) 0.017(5)
C14 0.053(7) 0.036(6) 0.059(7) 0.011(5) 0.030(6) 0.014(5)
C15 0.047(6) 0.042(6) 0.039(6) -0.001(5) 0.013(5) 0.020(5)
C16 0.038(6) 0.034(5) 0.045(6) 0.007(5) 0.011(5) 0.008(4)
C17 0.044(6) 0.041(6) 0.042(6) 0.012(5) 0.015(5) 0.013(5)
C18 0.043(6) 0.046(6) 0.035(6) 0.007(5) 0.012(5) 0.006(5)
C19 0.037(6) 0.051(7) 0.042(6) 0.012(5) 0.010(5) 0.011(5)
C20 0.043(6) 0.043(6) 0.039(6) 0.001(5) 0.014(5) 0.006(5)
C21 0.044(7) 0.054(7) 0.038(6) -0.002(5) 0.003(5) 0.003(6)
C22 0.054(8) 0.053(8) 0.045(7) -0.002(6) 0.004(6) 0.008(6)
C23 0.072(10) 0.049(7) 0.045(7) 0.009(6) 0.013(7) 0.008(7)
C24 0.047(7) 0.052(7) 0.041(7) -0.005(6) 0.000(5) -0.010(6)
C25 0.081(11) 0.076(11) 0.034(7) -0.012(7) -0.011(7) 0.013(9)
C26 0.128(16) 0.050(8) 0.025(6) 0.001(5) 0.006(7) 0.012(9)

loop_
_atom_type_symbol
_atom_type_description
_atom_type_scat_dispersion_real
_atom_type_scat_dispersion_imag
_atom_type_scat_source
C C 0.0033 0.0016 'International Tables Vol C Tables 4.2.6.8 and 6.1.1.4'
H H 0.0000 0.0000 'International Tables Vol C Tables 4.2.6.8 and 6.1.1.4'
Hg Hg -2.3894 9.2266 'International Tables Vol C Tables 4.2.6.8 and 6.1.1.4'
I I -0.4742 1.8119 'International Tables Vol C Tables 4.2.6.8 and 6.1.1.4'
N N 0.0061 0.0033 'International Tables Vol C Tables 4.2.6.8 and 6.1.1.4'
O O 0.0106 0.0060 'International Tables Vol C Tables 4.2.6.8 and 6.1.1.4'

loop_
_geom_angle_atom_site_label_1
_geom_angle_atom_site_label_2
_geom_angle_atom_site_label_3
_geom_angle
_geom_angle_site_symmetry_1
_geom_angle_site_symmetry_3
I2 Hg1 I3 125.83(7) . .
I2 Hg1 I1 114.18(8) . .
I3 Hg1 I1 108.80(9) . .
I2 Hg1 I1 109.06(7) . 2_676
I3 Hg1 I1 101.44(8) . 2_676
I1 Hg1 I1 90.91(5) . 2_676
Hg1 I1 Hg1 89.09(5) . 2_676
C11 O1 C26 117.1(12) . .
C24 O2 C25 117.1(12) . 2_677
C22 O3 C23 114.3(12) . .
C20 O4 C21 115.9(10) . .
C1 N1 C5 116.0(12) . .
C10 N2 C6 118.3(10) . .
C10 N2 C3 121.6(10) . .
C6 N2 C3 120.1(11) . .
C2 C1 N1 123.2(14) . .
C1 C2 C3 119.4(15) . .
C4 C3 C2 118.2(13) . .
C4 C3 N2 121.3(12) . .
C2 C3 N2 120.5(12) . .
C5 C4 C3 121.0(15) . .
C4 C5 N1 122.1(14) . .
C7 C6 N2 121.6(12) . .
C6 C7 C8 122.8(12) . .
C7 C8 C8 125.3(13) . 2_655
C7 C8 C9 115.2(11) . .
C8 C8 C9 119.5(14) 2_655 .
C10 C9 C8 119.4(11) . .
C9 C10 N2 122.4(10) . .
O1 C11 C12 125.7(12) . .
O1 C11 C16 114.9(11) . .
C12 C11 C16 119.3(11) . .
C11 C12 C13 120.4(12) . .
C14 C13 C12 122.8(12) . .
C13 C14 C15 118.7(13) . .
C14 C15 C16 118.9(12) . .
C14 C15 C20 122.1(12) . .
C16 C15 C20 118.9(12) . .
C11 C16 C17 121.2(11) . .
C11 C16 C15 119.5(11) . .
C17 C16 C15 119.3(11) . .
C18 C17 C16 119.6(12) . .
C17 C18 C19 120.5(12) . .
C20 C19 C18 120.9(12) . .
O4 C20 C19 125.7(11) . .
O4 C20 C15 113.5(11) . .
C19 C20 C15 120.8(12) . .
O4 C21 C22 106.5(11) . .
O3 C22 C21 114.3(12) . .
C24 C23 O3 108.8(14) . .
O2 C24 C23 110.6(12) . .
O2 C25 C26 107.1(15) 2_677 .
O1 C26 C25 107.3(13) . .

loop_
_geom_bond_atom_site_label_1
_geom_bond_atom_site_label_2
_geom_bond_distance
_geom_bond_site_symmetry_2
Hg1 I2 2.6454(10) .
Hg1 I3 2.6508(17) .
Hg1 I1 2.6880(19) .
Hg1 I1 2.8431(17) 2_676
I1 Hg1 2.8430(17) 2_676
O1 C11 1.367(15) .
O1 C26 1.426(15) .
O2 C24 1.429(16) .
O2 C25 1.43(2) 2_677
O3 C22 1.411(19) .
O3 C23 1.451(18) .
O4 C20 1.351(14) .
O4 C21 1.459(15) .
N1 C1 1.395(16) .
N1 C5 1.397(15) .
N2 C10 1.356(15) .
N2 C6 1.361(17) .
N2 C3 1.429(16) .
C1 C2 1.345(19) .
C2 C3 1.41(2) .
C3 C4 1.386(19) .
C4 C5 1.345(19) .
C6 C7 1.336(19) .
C7 C8 1.383(18) .
C8 C8 1.44(2) 2_655
C8 C9 1.451(16) .
C9 C10 1.354(16) .
C11 C12 1.380(18) .
C11 C16 1.395(17) .
C12 C13 1.380(19) .
C13 C14 1.350(19) .
C14 C15 1.419(18) .
C15 C16 1.435(17) .
C15 C20 1.441(17) .
C16 C17 1.428(17) .
C17 C18 1.411(17) .
C18 C19 1.413(17) .
C19 C20 1.364(18) .
C21 C22 1.473(19) .
C23 C24 1.44(2) .
C25 O2 1.43(2) 2_677
C25 C26 1.56(2) .
